data_7038257
loop_
_publ_author_name
'Schleicher, David'
'Tronnier, Alexander'
'Leopold, Hendrik'
'Borrmann, Horst'
'Strassner, Thomas'

_publ_section_title
;
 Unusual dimer formation of cyclometalated ruthenium NHC p-cymene
 complexes.
;
_journal_issue 8
_journal_name_full 'Dalton transactions (Cambridge, England : 2003)'
_journal_page_first 3260
_journal_page_last 3263
_journal_paper_doi 10.1039/c6dt00100a
_journal_volume 45
_journal_year 2016
_chemical_compound_source 'see text'
_chemical_formula_moiety 'C21 H25 Cl N2 O Ru'
_chemical_formula_sum 'C21 H25 Cl N2 O Ru'
_chemical_formula_weight 457.95
_chemical_melting_point 463
_space_group_IT_number 14
_symmetry_cell_setting monoclinic
_symmetry_Int_Tables_number 14
_symmetry_space_group_name_Hall '-P 2ybc'
_symmetry_space_group_name_H-M 'P 1 21/c 1'
_atom_sites_solution_hydrogens geom
_atom_sites_solution_primary direct
_atom_sites_solution_secondary difmap
_audit_update_record
;
2015-12-10 deposited with the CCDC.
2016-01-20 downloaded from the CCDC.
;
_cell_angle_alpha 90
_cell_angle_beta 106.611(14)
_cell_angle_gamma 90
_cell_formula_units_Z 4
_cell_length_a 17.260(3)
_cell_length_b 7.8530(9)
_cell_length_c 14.921(3)
_cell_measurement_reflns_used 998
_cell_measurement_temperature 198
_cell_measurement_theta_max 26.398
_cell_measurement_theta_min 2.762
_cell_volume 1938.0(6)
_computing_cell_refinement 'Dirax/lsq (Duisenberg, 1992)'
_computing_data_collection 'Collect (Nonius BV, 1999)'
_computing_data_reduction 'EvalCCD (Duisenberg et al., 2003)'
_computing_molecular_graphics 'PLATON(Spek, 2011),ORTEP(Farrugia, L. J. 1997),MERCURY(van de Streek, J. 2006)'
_computing_publication_material 'PLATON (Spek, 2011), enCIFer (Allen, 2004)'
_computing_structure_refinement 'SHELXL97 (Sheldrick, 1997), SHELXLE (Huebschle, 2011)'
_computing_structure_solution 'SIR92 (Altomare et al., 1994)'
_diffrn_ambient_temperature 198
_diffrn_detector 'CCD plate'
_diffrn_detector_area_resol_mean 9
_diffrn_measured_fraction_theta_full 0.999
_diffrn_measured_fraction_theta_max 0.999
_diffrn_measurement_device '95mm CCD camera on \k-goniostat'
_diffrn_measurement_device_type 'Bruker KappaCCD'
_diffrn_measurement_method 'phi- and omega-rotation'
_diffrn_radiation_monochromator graphite
_diffrn_radiation_probe x-ray
_diffrn_radiation_source 'fine-focus sealed tube'
_diffrn_radiation_type MoK\a
_diffrn_radiation_wavelength 0.71073
_diffrn_reflns_av_R_equivalents 0.0647
_diffrn_reflns_av_sigmaI/netI 0.0349
_diffrn_reflns_limit_h_max 21
_diffrn_reflns_limit_h_min -21
_diffrn_reflns_limit_k_max 9
_diffrn_reflns_limit_k_min -9
_diffrn_reflns_limit_l_max 18
_diffrn_reflns_limit_l_min -18
_diffrn_reflns_number 44467
_diffrn_reflns_reduction_process
;
;
_diffrn_reflns_theta_full 26.40
_diffrn_reflns_theta_max 26.40
_diffrn_reflns_theta_min 2.76
_exptl_absorpt_coefficient_mu 0.959
_exptl_absorpt_correction_T_max 0.871
_exptl_absorpt_correction_T_min 0.667
_exptl_absorpt_correction_type multi-scan
_exptl_absorpt_process_details 'SADABS 2.10.(Sheldrick,Bruker AXS Inc.,2002)'
_exptl_crystal_colour yellow
_exptl_crystal_density_diffrn 1.570
_exptl_crystal_density_method 'Not Measured'
_exptl_crystal_description fragment
_exptl_crystal_F_000 936
_exptl_crystal_size_max 0.460
_exptl_crystal_size_mid 0.160
_exptl_crystal_size_min 0.150
_refine_diff_density_max 0.438
_refine_diff_density_min -0.601
_refine_diff_density_rms 0.100
_refine_ls_extinction_method none
_refine_ls_goodness_of_fit_ref 1.124
_refine_ls_hydrogen_treatment constr
_refine_ls_matrix_type full
_refine_ls_number_parameters 240
_refine_ls_number_reflns 3972
_refine_ls_number_restraints 0
_refine_ls_restrained_S_all 1.124
_refine_ls_R_factor_all 0.0493
_refine_ls_R_factor_gt 0.0274
_refine_ls_shift/su_max 0.002
_refine_ls_shift/su_mean 0.000
_refine_ls_structure_factor_coef Fsqd
_refine_ls_weighting_details 'calc w=1/[\s^2^(Fo^2^)+(0.0296P)^2^+1.2201P] where P=(Fo^2^+2Fc^2^)/3'
_refine_ls_weighting_scheme calc
_refine_ls_wR_factor_gt 0.0604
_refine_ls_wR_factor_ref 0.0660
_reflns_number_gt 3104
_reflns_number_total 3972
_reflns_threshold_expression I>2\s(I)
_cod_data_source_file c6dt00100a2.cif
_cod_data_source_block compound_2
_cod_depositor_comments
;
The following automatic conversions were performed:

'_symmetry_cell_setting' value 'Monoclinic' changed to 'monoclinic'
according to
/usr/data/users/saulius/crontab/automatic-downloads/rss-feeds/RSC/lib/dictionaries/cif_core.dic
dictionary named 'cif_core.dic' version 2.4.2 from 2011-04-26.

Automatic conversion script
Id: cif_fix_values 4268 2015-11-12 08:31:59Z antanas 

 Adding full bibliography for 7038257--7038259.cif.
;
_cod_original_sg_symbol_H-M 'P 21/c'
_cod_database_code 7038257

loop_
_symmetry_equiv_pos_site_id
_symmetry_equiv_pos_as_xyz
1 x,y,z
2 -x,1/2+y,1/2-z
3 -x,-y,-z
4 x,1/2-y,1/2+z

loop_
_atom_site_aniso_label
_atom_site_aniso_U_11
_atom_site_aniso_U_22
_atom_site_aniso_U_33
_atom_site_aniso_U_23
_atom_site_aniso_U_13
_atom_site_aniso_U_12
Ru1 0.0179(1) 0.0163(1) 0.0138(1) -0.0003(1) 0.0047(1) 0.0004(1)
Cl1 0.0285(4) 0.0182(3) 0.0241(4) 0.0001(3) 0.0051(3) -0.0051(3)
O1 0.0196(11) 0.0401(12) 0.0317(12) -0.0015(10) 0.0082(9) 0.0065(9)
N1 0.0198(12) 0.0223(12) 0.0148(11) 0.0003(9) 0.0038(9) 0.0010(9)
N2 0.0199(12) 0.0273(13) 0.0190(13) 0.0033(10) 0.0036(10) 0.0057(10)
C1 0.0204(14) 0.0154(13) 0.0209(14) 0.0014(12) 0.0071(11) 0.0007(11)
C2 0.0263(16) 0.0303(16) 0.0173(15) 0.0035(13) -0.0010(12) 0.0015(13)
C3 0.0284(15) 0.0266(16) 0.0130(13) 0.0025(11) 0.0024(12) -0.0016(12)
C4 0.0204(14) 0.0164(14) 0.0188(14) -0.0010(11) 0.0054(11) -0.0021(11)
C5 0.0213(14) 0.0135(14) 0.0194(14) 0.0001(11) 0.0066(11) -0.0020(11)
C6 0.0233(15) 0.0198(14) 0.0177(14) -0.0010(11) 0.0043(12) -0.0018(12)
C7 0.0173(14) 0.0184(14) 0.0286(16) 0.0030(12) 0.0083(12) -0.0002(11)
C8 0.0263(17) 0.049(2) 0.047(2) -0.0079(17) 0.0151(16) 0.0092(15)
C9 0.0282(16) 0.0271(16) 0.0241(16) -0.0036(12) 0.0144(13) 0.0001(12)
C10 0.0271(16) 0.0269(16) 0.0169(15) -0.0048(12) 0.0065(12) -0.0009(12)
C11 0.0268(18) 0.074(3) 0.0302(19) 0.0008(17) 0.0081(15) 0.0178(17)
C12 0.047(2) 0.052(2) 0.0296(18) -0.0030(15) 0.0214(16) -0.0149(16)
C13 0.0341(17) 0.0280(16) 0.0193(15) -0.0085(13) 0.0132(13) -0.0076(13)
C14 0.0254(16) 0.0280(16) 0.0275(17) -0.0110(13) 0.0131(13) 0.0002(12)
C15 0.0314(17) 0.0176(14) 0.0203(16) -0.0032(11) 0.0056(12) 0.0033(12)
C16 0.0240(15) 0.0176(14) 0.0165(14) -0.0045(11) 0.0057(12) -0.0028(11)
C17 0.0203(14) 0.0244(15) 0.0163(14) -0.0057(11) 0.0006(12) -0.0021(11)
C18 0.0350(17) 0.0256(16) 0.0105(13) -0.0022(12) 0.0051(12) -0.0053(13)
C19 0.0285(16) 0.0222(15) 0.0271(16) 0.0028(12) 0.0127(13) -0.0014(12)
C20 0.0439(19) 0.0345(18) 0.0222(16) 0.0036(13) 0.0125(14) -0.0049(14)
C21 0.0346(18) 0.0340(19) 0.0353(18) 0.0041(14) 0.0057(15) -0.0120(14)

loop_
_atom_site_label
_atom_site_type_symbol
_atom_site_thermal_displace_type
_atom_site_fract_x
_atom_site_fract_y
_atom_site_fract_z
_atom_site_occupancy
_atom_site_U_iso_or_equiv
_atom_site_calc_flag
_atom_site_refinement_flags
Ru1 Ru Uani 0.71310(1) 0.03077(3) 0.40538(1) 1.000 0.0160(1) d .
Cl1 Cl Uani 0.66635(4) -0.25897(8) 0.41382(5) 1.000 0.0241(2) d .
O1 O Uani 0.98646(11) -0.2021(3) 0.32920(14) 1.000 0.0303(7) d .
N1 N Uani 0.66634(13) -0.0155(3) 0.20407(15) 1.000 0.0192(7) d .
N2 N Uani 0.55922(13) 0.0754(3) 0.23326(16) 1.000 0.0225(7) d .
C1 C Uani 0.63748(16) 0.0363(3) 0.27490(18) 1.000 0.0187(8) d .
C2 C Uani 0.54014(18) 0.0475(4) 0.13816(19) 1.000 0.0261(9) d .
C3 C Uani 0.60707(17) -0.0103(3) 0.11964(19) 1.000 0.0234(8) d .
C4 C Uani 0.74824(16) -0.0672(3) 0.22871(18) 1.000 0.0186(8) d .
C5 C Uani 0.78529(16) -0.0567(3) 0.32515(18) 1.000 0.0179(8) d .
C6 C Uani 0.86578(16) -0.1057(3) 0.35409(19) 1.000 0.0206(8) d .
C7 C Uani 0.90646(16) -0.1594(3) 0.2908(2) 1.000 0.0211(8) d .
C8 C Uani 1.02896(19) -0.2621(4) 0.2672(2) 1.000 0.0398(11) d .
C9 C Uani 0.86792(17) -0.1660(4) 0.1965(2) 1.000 0.0250(9) d .
C10 C Uani 0.78713(16) -0.1182(4) 0.16516(19) 1.000 0.0236(9) d .
C11 C Uani 0.50164(19) 0.1263(5) 0.2822(2) 1.000 0.0437(13) d .
C12 C Uani 0.6308(2) 0.0039(4) 0.5902(2) 1.000 0.0407(11) d .
C13 C Uani 0.68424(18) 0.0948(4) 0.54224(19) 1.000 0.0260(9) d .
C14 C Uani 0.65385(18) 0.2232(4) 0.4781(2) 1.000 0.0258(9) d .
C15 C Uani 0.70318(17) 0.3004(4) 0.42796(19) 1.000 0.0235(9) d .
C16 C Uani 0.78631(16) 0.2598(3) 0.44692(18) 1.000 0.0194(8) d .
C17 C Uani 0.81758(16) 0.1336(3) 0.51638(18) 1.000 0.0213(8) d .
C18 C Uani 0.76755(18) 0.0497(4) 0.56072(19) 1.000 0.0240(9) d .
C19 C Uani 0.84205(17) 0.3495(4) 0.4012(2) 1.000 0.0250(9) d .
C20 C Uani 0.8003(2) 0.4208(4) 0.3059(2) 1.000 0.0329(10) d .
C21 C Uani 0.8859(2) 0.4913(4) 0.4664(2) 1.000 0.0355(11) d .
H2 H Uiso 0.48900 0.06590 0.09390 1.000 0.0310 c R
H3 H Uiso 0.61250 -0.04140 0.06020 1.000 0.0280 c R
H6 H Uiso 0.89400 -0.10260 0.41890 1.000 0.0250 c R
H8A H Uiso 1.00150 -0.36270 0.23390 1.000 0.0600 c R
H8B H Uiso 1.08430 -0.29250 0.30270 1.000 0.0600 c R
H8C H Uiso 1.03050 -0.17270 0.22190 1.000 0.0600 c R
H9 H Uiso 0.89600 -0.20250 0.15360 1.000 0.0300 c R
H10 H Uiso 0.75920 -0.12090 0.10030 1.000 0.0280 c R
H11A H Uiso 0.50910 0.05590 0.33820 1.000 0.0650 c R
H11B H Uiso 0.44660 0.11130 0.24100 1.000 0.0650 c R
H11C H Uiso 0.51030 0.24630 0.30040 1.000 0.0650 c R
H12A H Uiso 0.63030 0.06620 0.64690 1.000 0.0610 c R
H12B H Uiso 0.65150 -0.11150 0.60700 1.000 0.0610 c R
H12C H Uiso 0.57580 -0.00240 0.54800 1.000 0.0610 c R
H14 H Uiso 0.59950 0.25990 0.46760 1.000 0.0310 c R
H15 H Uiso 0.67990 0.38120 0.38050 1.000 0.0280 c R
H17 H Uiso 0.87350 0.10620 0.53280 1.000 0.0260 c R
H18 H Uiso 0.78920 -0.03900 0.60390 1.000 0.0290 c R
H19 H Uiso 0.88350 0.26560 0.39410 1.000 0.0300 c R
H20A H Uiso 0.77070 0.32960 0.26550 1.000 0.0490 c R
H20B H Uiso 0.84060 0.46910 0.27840 1.000 0.0490 c R
H20C H Uiso 0.76230 0.51000 0.31170 1.000 0.0490 c R
H21A H Uiso 0.92500 0.54640 0.43940 1.000 0.0530 c R
H21B H Uiso 0.91440 0.44280 0.52740 1.000 0.0530 c R
H21C H Uiso 0.84650 0.57570 0.47420 1.000 0.0530 c R

loop_
_atom_type_symbol
_atom_type_description
_atom_type_scat_dispersion_real
_atom_type_scat_dispersion_imag
_atom_type_scat_source
C C 0.0033 0.0016 ' International Tables Vol C Tables 4.2.6.8 and 6.1.1.4'
H H 0.0000 0.0000 ' International Tables Vol C Tables 4.2.6.8 and 6.1.1.4'
Cl Cl 0.1484 0.1585 ' International Tables Vol C Tables 4.2.6.8 and 6.1.1.4'
N N 0.0061 0.0033 ' International Tables Vol C Tables 4.2.6.8 and 6.1.1.4'
O O 0.0106 0.0060 ' International Tables Vol C Tables 4.2.6.8 and 6.1.1.4'
Ru Ru -1.2594 0.8363 ' International Tables Vol C Tables 4.2.6.8 and 6.1.1.4'

loop_
_geom_angle_atom_site_label_1
_geom_angle_atom_site_label_2
_geom_angle_atom_site_label_3
_geom_angle
_geom_angle_publ_flag
Cl1 Ru1 C1 86.40(7) yes
Cl1 Ru1 C5 89.03(7) yes
Cl1 Ru1 C13 89.96(8) yes
Cl1 Ru1 C14 113.42(8) yes
Cl1 Ru1 C15 150.26(8) yes
Cl1 Ru1 C16 158.52(7) yes
Cl1 Ru1 C17 120.83(7) yes
Cl1 Ru1 C18 93.20(8) yes
C1 Ru1 C5 77.25(11) yes
C1 Ru1 C13 127.72(11) yes
C1 Ru1 C14 101.08(11) yes
C1 Ru1 C15 94.10(10) yes
C1 Ru1 C16 114.82(10) yes
C1 Ru1 C17 151.34(10) yes
C1 Ru1 C18 164.42(12) yes
C5 Ru1 C13 154.89(11) yes
C5 Ru1 C14 157.45(11) yes
C5 Ru1 C15 120.13(10) yes
C5 Ru1 C16 92.42(10) yes
C5 Ru1 C17 93.27(10) yes
C5 Ru1 C18 118.33(11) yes
C13 Ru1 C14 35.39(11) yes
C13 Ru1 C15 66.33(11) yes
C13 Ru1 C16 79.74(11) yes
C13 Ru1 C17 65.99(11) yes
C13 Ru1 C18 36.72(11) yes
C14 Ru1 C15 37.33(11) yes
C14 Ru1 C16 67.59(11) yes
C14 Ru1 C17 77.42(10) yes
C14 Ru1 C18 64.81(11) yes
C15 Ru1 C16 38.09(11) yes
C15 Ru1 C17 67.10(10) yes
C15 Ru1 C18 78.59(11) yes
C16 Ru1 C17 37.70(9) yes
C16 Ru1 C18 67.33(11) yes
C17 Ru1 C18 36.38(11) yes
C7 O1 C8 117.0(2) yes
C1 N1 C3 111.2(2) yes
C1 N1 C4 116.5(2) yes
C3 N1 C4 132.2(2) yes
C1 N2 C2 110.5(2) yes
C1 N2 C11 124.8(2) yes
C2 N2 C11 124.5(2) yes
Ru1 C1 N1 117.9(2) yes
Ru1 C1 N2 137.5(2) yes
N1 C1 N2 104.6(2) yes
N2 C2 C3 107.4(3) yes
N1 C3 C2 106.2(2) yes
N1 C4 C5 112.3(2) yes
N1 C4 C10 123.7(2) yes
C5 C4 C10 124.0(3) no
Ru1 C5 C4 116.0(2) yes
Ru1 C5 C6 128.7(2) yes
C4 C5 C6 115.2(2) no
C5 C6 C7 121.8(3) no
O1 C7 C6 115.6(2) yes
O1 C7 C9 123.4(3) yes
C6 C7 C9 121.0(3) no
C7 C9 C10 118.7(3) no
C4 C10 C9 119.3(3) no
Ru1 C13 C12 129.8(2) yes
Ru1 C13 C14 71.34(17) yes
Ru1 C13 C18 69.79(16) yes
C12 C13 C14 120.9(3) no
C12 C13 C18 120.8(3) no
C14 C13 C18 118.4(3) no
Ru1 C14 C13 73.27(18) yes
Ru1 C14 C15 67.17(17) yes
C13 C14 C15 120.6(3) no
Ru1 C15 C14 75.50(18) yes
Ru1 C15 C16 71.91(16) yes
C14 C15 C16 121.6(3) no
Ru1 C16 C15 70.00(17) yes
Ru1 C16 C17 72.63(14) yes
Ru1 C16 C19 130.56(19) yes
C15 C16 C17 117.0(2) no
C15 C16 C19 123.1(2) no
C17 C16 C19 119.8(3) no
Ru1 C17 C16 69.67(15) yes
Ru1 C17 C18 72.62(16) yes
C16 C17 C18 121.1(3) no
Ru1 C18 C13 73.49(16) yes
Ru1 C18 C17 71.00(16) yes
C13 C18 C17 121.1(3) no
C16 C19 C20 114.0(3) no
C16 C19 C21 108.5(2) no
C20 C19 C21 110.3(3) no
N2 C2 H2 126.00 no
C3 C2 H2 126.00 no
N1 C3 H3 127.00 no
C2 C3 H3 127.00 no
C5 C6 H6 119.00 no
C7 C6 H6 119.00 no
O1 C8 H8A 109.00 no
O1 C8 H8B 110.00 no
O1 C8 H8C 109.00 no
H8A C8 H8B 109.00 no
H8A C8 H8C 109.00 no
H8B C8 H8C 109.00 no
C7 C9 H9 121.00 no
C10 C9 H9 121.00 no
C4 C10 H10 120.00 no
C9 C10 H10 120.00 no
N2 C11 H11A 109.00 no
N2 C11 H11B 109.00 no
N2 C11 H11C 109.00 no
H11A C11 H11B 110.00 no
H11A C11 H11C 110.00 no
H11B C11 H11C 109.00 no
C13 C12 H12A 109.00 no
C13 C12 H12B 109.00 no
C13 C12 H12C 109.00 no
H12A C12 H12B 109.00 no
H12A C12 H12C 110.00 no
H12B C12 H12C 109.00 no
Ru1 C14 H14 133.00 no
C13 C14 H14 120.00 no
C15 C14 H14 120.00 no
Ru1 C15 H15 125.00 no
C14 C15 H15 119.00 no
C16 C15 H15 119.00 no
Ru1 C17 H17 131.00 no
C16 C17 H17 119.00 no
C18 C17 H17 119.00 no
Ru1 C18 H18 128.00 no
C13 C18 H18 119.00 no
C17 C18 H18 119.00 no
C16 C19 H19 108.00 no
C20 C19 H19 108.00 no
C21 C19 H19 108.00 no
C19 C20 H20A 109.00 no
C19 C20 H20B 110.00 no
C19 C20 H20C 110.00 no
H20A C20 H20B 109.00 no
H20A C20 H20C 109.00 no
H20B C20 H20C 109.00 no
C19 C21 H21A 109.00 no
C19 C21 H21B 109.00 no
C19 C21 H21C 110.00 no
H21A C21 H21B 109.00 no
H21A C21 H21C 109.00 no
H21B C21 H21C 109.00 no

loop_
_geom_bond_atom_site_label_1
_geom_bond_atom_site_label_2
_geom_bond_distance
_geom_bond_publ_flag
Ru1 Cl1 2.4294(8) yes
Ru1 C1 2.011(3) yes
Ru1 C5 2.076(3) yes
Ru1 C13 2.292(3) yes
Ru1 C14 2.267(3) yes
Ru1 C15 2.159(3) yes
Ru1 C16 2.184(3) yes
Ru1 C17 2.223(3) yes
Ru1 C18 2.243(3) yes
O1 C7 1.377(4) yes
O1 C8 1.416(4) yes
N1 C1 1.353(3) yes
N1 C3 1.378(4) yes
N1 C4 1.415(4) yes
N2 C1 1.351(4) yes
N2 C2 1.379(4) yes
N2 C11 1.448(4) yes
C2 C3 1.341(4) no
C4 C5 1.400(4) no
C4 C10 1.369(4) no
C5 C6 1.386(4) no
C6 C7 1.394(4) no
C7 C9 1.375(4) no
C9 C10 1.390(4) no
C12 C13 1.500(5) no
C13 C14 1.386(4) no
C13 C18 1.429(5) no
C14 C15 1.420(4) no
C15 C16 1.417(4) no
C16 C17 1.424(4) no
C16 C19 1.504(4) no
C17 C18 1.394(4) no
C19 C20 1.506(4) no
C19 C21 1.529(4) no
C2 H2 0.9500 no
C3 H3 0.9500 no
C6 H6 0.9500 no
C8 H8A 0.9800 no
C8 H8B 0.9800 no
C8 H8C 0.9800 no
C9 H9 0.9500 no
C10 H10 0.9500 no
C11 H11A 0.9800 no
C11 H11B 0.9800 no
C11 H11C 0.9800 no
C12 H12A 0.9800 no
C12 H12B 0.9800 no
C12 H12C 0.9800 no
C14 H14 0.9500 no
C15 H15 0.9500 no
C17 H17 0.9500 no
C18 H18 0.9500 no
C19 H19 1.0000 no
C20 H20A 0.9800 no
C20 H20B 0.9800 no
C20 H20C 0.9800 no
C21 H21A 0.9800 no
C21 H21B 0.9800 no
C21 H21C 0.9800 no

loop_
_geom_hbond_atom_site_label_D
_geom_hbond_atom_site_label_H
_geom_hbond_atom_site_label_A
_geom_hbond_distance_DH
_geom_hbond_distance_HA
_geom_hbond_distance_DA
_geom_hbond_angle_DHA
_geom_hbond_site_symmetry_A
_geom_hbond_publ_flag
C11 H11B Cl1 0.9800 2.7600 3.595(3) 144.00 2_655 yes

loop_
_geom_torsion_atom_site_label_1
_geom_torsion_atom_site_label_2
_geom_torsion_atom_site_label_3
_geom_torsion_atom_site_label_4
_geom_torsion
_geom_torsion_publ_flag
Cl1 Ru1 C1 N1 -89.36(19) no
Cl1 Ru1 C1 N2 88.3(3) no
C5 Ru1 C1 N1 0.45(19) no
C5 Ru1 C1 N2 178.1(3) no
C13 Ru1 C1 N1 -176.52(18) no
C13 Ru1 C1 N2 1.1(3) no
C14 Ru1 C1 N1 157.5(2) no
C14 Ru1 C1 N2 -24.9(3) no
C15 Ru1 C1 N1 120.4(2) no
C15 Ru1 C1 N2 -61.9(3) no
C16 Ru1 C1 N1 87.2(2) no
C16 Ru1 C1 N2 -95.2(3) no
C17 Ru1 C1 N1 73.5(3) no
C17 Ru1 C1 N2 -108.9(3) no
Cl1 Ru1 C5 C4 86.47(18) no
Cl1 Ru1 C5 C6 -93.9(2) no
C1 Ru1 C5 C4 -0.06(18) no
C1 Ru1 C5 C6 179.6(2) no
C13 Ru1 C5 C4 174.3(2) no
C13 Ru1 C5 C6 -6.0(4) no
C14 Ru1 C5 C4 -88.3(3) no
C14 Ru1 C5 C6 91.4(3) no
C15 Ru1 C5 C4 -87.4(2) no
C15 Ru1 C5 C6 92.3(2) no
C16 Ru1 C5 C4 -114.97(19) no
C16 Ru1 C5 C6 64.7(2) no
C17 Ru1 C5 C4 -152.71(19) no
C17 Ru1 C5 C6 27.0(2) no
C18 Ru1 C5 C4 179.58(18) no
C18 Ru1 C5 C6 -0.8(3) no
Cl1 Ru1 C13 C12 -18.4(3) no
Cl1 Ru1 C13 C14 -133.42(18) no
Cl1 Ru1 C13 C18 95.41(17) no
C1 Ru1 C13 C12 67.0(3) no
C1 Ru1 C13 C14 -48.0(2) no
C1 Ru1 C13 C18 -179.18(17) no
C5 Ru1 C13 C12 -106.0(3) no
C5 Ru1 C13 C14 139.0(2) no
C5 Ru1 C13 C18 7.8(3) no
C14 Ru1 C13 C12 115.0(4) no
C14 Ru1 C13 C18 -131.2(3) no
C15 Ru1 C13 C12 143.1(3) no
C15 Ru1 C13 C14 28.09(18) no
C15 Ru1 C13 C18 -103.1(2) no
C16 Ru1 C13 C12 -179.4(3) no
C16 Ru1 C13 C14 65.53(19) no
C16 Ru1 C13 C18 -65.64(18) no
C17 Ru1 C13 C12 -142.5(3) no
C17 Ru1 C13 C14 102.4(2) no
C17 Ru1 C13 C18 -28.74(17) no
C18 Ru1 C13 C12 -113.8(3) no
C18 Ru1 C13 C14 131.2(3) no
Cl1 Ru1 C14 C13 52.33(19) no
Cl1 Ru1 C14 C15 -173.00(14) no
C1 Ru1 C14 C13 143.19(19) no
C1 Ru1 C14 C15 -82.13(18) no
C5 Ru1 C14 C13 -133.4(3) no
C5 Ru1 C14 C15 1.3(4) no
C13 Ru1 C14 C15 134.7(3) no
C15 Ru1 C14 C13 -134.7(3) no
C16 Ru1 C14 C13 -104.4(2) no
C16 Ru1 C14 C15 30.32(16) no
C17 Ru1 C14 C13 -66.06(18) no
C17 Ru1 C14 C15 68.61(17) no
C18 Ru1 C14 C13 -29.82(18) no
C18 Ru1 C14 C15 104.85(19) no
Cl1 Ru1 C15 C14 13.0(3) no
Cl1 Ru1 C15 C16 143.88(14) no
C1 Ru1 C15 C14 102.94(18) no
C1 Ru1 C15 C16 -126.22(16) no
C5 Ru1 C15 C14 -179.44(16) no
C5 Ru1 C15 C16 -48.59(19) no
C13 Ru1 C15 C14 -26.72(17) no
C13 Ru1 C15 C16 104.12(17) no
C14 Ru1 C15 C16 130.8(2) no
C16 Ru1 C15 C14 -130.8(2) no
C17 Ru1 C15 C14 -99.43(18) no
C17 Ru1 C15 C16 31.41(15) no
C18 Ru1 C15 C14 -63.17(18) no
C18 Ru1 C15 C16 67.67(16) no
Cl1 Ru1 C16 C15 -127.0(2) no
Cl1 Ru1 C16 C17 1.3(3) no
Cl1 Ru1 C16 C19 116.0(2) no
C1 Ru1 C16 C15 62.45(18) no
C1 Ru1 C16 C17 -169.28(16) no
C1 Ru1 C16 C19 -54.5(3) no
C5 Ru1 C16 C15 139.51(16) no
C5 Ru1 C16 C17 -92.22(17) no
C5 Ru1 C16 C19 22.5(3) no
C13 Ru1 C16 C15 -64.51(16) no
C13 Ru1 C16 C17 63.76(17) no
C13 Ru1 C16 C19 178.5(3) no
C14 Ru1 C16 C15 -29.75(16) no
C14 Ru1 C16 C17 98.52(17) no
C14 Ru1 C16 C19 -146.7(3) no
C15 Ru1 C16 C17 128.3(2) no
C15 Ru1 C16 C19 -117.0(3) no
C17 Ru1 C16 C15 -128.3(2) no
C17 Ru1 C16 C19 114.7(3) no
C18 Ru1 C16 C15 -100.68(18) no
C18 Ru1 C16 C17 27.58(16) no
C18 Ru1 C16 C19 142.3(3) no
Cl1 Ru1 C17 C16 -179.46(13) no
Cl1 Ru1 C17 C18 -45.54(18) no
C1 Ru1 C17 C16 20.6(3) no
C1 Ru1 C17 C18 154.5(2) no
C5 Ru1 C17 C16 89.72(16) no
C5 Ru1 C17 C18 -136.36(17) no
C13 Ru1 C17 C16 -104.93(18) no
C13 Ru1 C17 C18 28.99(17) no
C14 Ru1 C17 C16 -69.52(17) no
C14 Ru1 C17 C18 64.40(18) no
C15 Ru1 C17 C16 -31.72(16) no
C15 Ru1 C17 C18 102.20(19) no
C16 Ru1 C17 C18 133.9(2) no
C18 Ru1 C17 C16 -133.9(2) no
Cl1 Ru1 C18 C13 -85.64(17) no
Cl1 Ru1 C18 C17 142.13(15) no
C5 Ru1 C18 C13 -176.25(17) no
C5 Ru1 C18 C17 51.51(19) no
C13 Ru1 C18 C17 -132.2(3) no
C14 Ru1 C18 C13 28.80(18) no
C14 Ru1 C18 C17 -103.44(19) no
C15 Ru1 C18 C13 65.52(19) no
C15 Ru1 C18 C17 -66.72(17) no
C16 Ru1 C18 C13 103.72(19) no
C16 Ru1 C18 C17 -28.51(16) no
C17 Ru1 C18 C13 132.2(3) no
C8 O1 C7 C6 178.2(2) no
C8 O1 C7 C9 -2.6(4) no
C3 N1 C1 Ru1 177.87(17) no
C3 N1 C1 N2 -0.5(3) no
C4 N1 C1 Ru1 -0.8(3) no
C4 N1 C1 N2 -179.1(2) no
C1 N1 C3 C2 0.6(3) no
C4 N1 C3 C2 179.0(3) no
C1 N1 C4 C5 0.7(3) no
C1 N1 C4 C10 -178.0(3) no
C3 N1 C4 C5 -177.6(3) no
C3 N1 C4 C10 3.7(4) no
C2 N2 C1 Ru1 -177.7(2) no
C2 N2 C1 N1 0.2(3) no
C11 N2 C1 Ru1 -2.3(4) no
C11 N2 C1 N1 175.6(3) no
C1 N2 C2 C3 0.2(3) no
C11 N2 C2 C3 -175.2(3) no
N2 C2 C3 N1 -0.5(3) no
N1 C4 C5 Ru1 -0.3(3) no
N1 C4 C5 C6 180.0(2) no
C10 C4 C5 Ru1 178.4(2) no
C10 C4 C5 C6 -1.3(4) no
N1 C4 C10 C9 179.7(3) no
C5 C4 C10 C9 1.2(4) no
Ru1 C5 C6 C7 -178.93(19) no
C4 C5 C6 C7 0.7(4) no
C5 C6 C7 O1 179.2(2) no
C5 C6 C7 C9 -0.1(4) no
O1 C7 C9 C10 -179.3(3) no
C6 C7 C9 C10 -0.1(4) no
C7 C9 C10 C4 -0.4(4) no
Ru1 C13 C14 C15 -49.6(3) no
C12 C13 C14 Ru1 -125.9(3) no
C12 C13 C14 C15 -175.5(3) no
C18 C13 C14 Ru1 53.4(2) no
C18 C13 C14 C15 3.8(4) no
Ru1 C13 C18 C17 54.9(2) no
C12 C13 C18 Ru1 125.1(3) no
C12 C13 C18 C17 180.0(3) no
C14 C13 C18 Ru1 -54.1(2) no
C14 C13 C18 C17 0.7(4) no
Ru1 C14 C15 C16 -57.6(2) no
C13 C14 C15 Ru1 52.3(3) no
C13 C14 C15 C16 -5.3(4) no
Ru1 C15 C16 C17 -57.2(2) no
Ru1 C15 C16 C19 126.1(3) no
C14 C15 C16 Ru1 59.3(3) no
C14 C15 C16 C17 2.1(4) no
C14 C15 C16 C19 -174.6(3) no
Ru1 C16 C17 C18 -53.4(2) no
C15 C16 C17 Ru1 55.9(2) no
C15 C16 C17 C18 2.4(4) no
C19 C16 C17 Ru1 -127.3(2) no
C19 C16 C17 C18 179.3(3) no
Ru1 C16 C19 C20 63.6(3) no
Ru1 C16 C19 C21 -173.1(2) no
C15 C16 C19 C20 -27.6(4) no
C15 C16 C19 C21 95.7(3) no
C17 C16 C19 C20 155.8(3) no
C17 C16 C19 C21 -80.9(3) no
Ru1 C17 C18 C13 -56.0(2) no
C16 C17 C18 Ru1 52.1(2) no
C16 C17 C18 C13 -3.9(4) no
